data_2100382
loop_
_publ_author_name
'W\'ojcik, Gra\.zyna'
'Mossakowska, Izabela'

_publ_section_title
;
 Polymorphs of <i>p</i>-nitrophenol as studied by variable-temperature
 X-ray diffraction and calorimetry: comparison with
 <i>m</i>-nitrophenol
;
_journal_coeditor_code NS0011
_journal_date_accepted 2005-10-21
_journal_date_recd_electronic 2005-07-22
_journal_issue 1
_journal_name_full 'Acta Crystallographica Section B'
_journal_page_first 143
_journal_page_last 152
_journal_paper_category FA
_journal_paper_doi 10.1107/S010876810503418X
_journal_volume 62
_journal_year 2006
_chemical_formula_moiety 'C6 H5 N O3'
_chemical_formula_sum 'C6 H5 N O3'
_chemical_formula_weight 139.11
_chemical_name_common para-nitrophenol
_chemical_name_systematic
;
 4-nitrophenol
;
_space_group_IT_number 14
_symmetry_cell_setting monoclinic
_symmetry_space_group_name_Hall '-P 2ybc'
_symmetry_space_group_name_H-M 'P 1 21/c 1'
_atom_sites_solution_hydrogens geom
_atom_sites_solution_primary direct
_atom_sites_solution_secondary difmap
_audit_creation_method SHELXL-97
_cell_angle_alpha 90.00
_cell_angle_beta 103.05(3)
_cell_angle_gamma 90.00
_cell_formula_units_Z 4
_cell_length_a 6.138(2)
_cell_length_b 8.874(3)
_cell_length_c 11.702(4)
_cell_measurement_reflns_used 532
_cell_measurement_temperature 298(2)
_cell_measurement_theta_max 20.42
_cell_measurement_theta_min 4.12
_cell_volume 620.9(4)
_computing_cell_refinement 'KUMA KM4CCD software, 1999'
_computing_data_collection 'KUMA KM4CCD software, 1999'
_computing_data_reduction 'KUMA KM4CCD software, 1999'
_computing_molecular_graphics 'ORTEP-3 (Farrugia, 1997)'
_computing_publication_material 'SHELXL-97 (Sheldrick, 1997)'
_computing_structure_refinement 'SHELXL-97 (Sheldrick, 1997)'
_computing_structure_solution 'SHELXS-97 (Sheldrick, 1990)'
_diffrn_ambient_temperature 298(2)
_diffrn_measured_fraction_theta_full 0.936
_diffrn_measured_fraction_theta_max 0.857
_diffrn_measurement_device_type 'KUMA Diffraction KM4CCD'
_diffrn_measurement_method 'omega scan'
_diffrn_radiation_monochromator graphite
_diffrn_radiation_source 'fine-focus sealed tube'
_diffrn_radiation_type MoK\a
_diffrn_radiation_wavelength 0.71073
_diffrn_reflns_av_R_equivalents 0.0390
_diffrn_reflns_av_sigmaI/netI 0.0340
_diffrn_reflns_limit_h_max 7
_diffrn_reflns_limit_h_min -7
_diffrn_reflns_limit_k_max 4
_diffrn_reflns_limit_k_min -11
_diffrn_reflns_limit_l_max 15
_diffrn_reflns_limit_l_min -13
_diffrn_reflns_number 2165
_diffrn_reflns_theta_full 25.00
_diffrn_reflns_theta_max 27.36
_diffrn_reflns_theta_min 4.25
_exptl_absorpt_coefficient_mu 0.122
_exptl_absorpt_correction_type none
_exptl_crystal_colour 'pale yellow'
_exptl_crystal_density_diffrn 1.488
_exptl_crystal_density_method 'not measured'
_exptl_crystal_description 'thin plate'
_exptl_crystal_F_000 288
_exptl_crystal_size_max 0.77
_exptl_crystal_size_mid 0.38
_exptl_crystal_size_min 0.38
_refine_diff_density_max 0.160
_refine_diff_density_min -0.129
_refine_ls_extinction_coef 0.069(14)
_refine_ls_extinction_expression Fc^*^=kFc[1+0.001xFc^2^\l^3^/sin(2\q)]^-1/4^
_refine_ls_extinction_method SHELXL
_refine_ls_goodness_of_fit_ref 1.079
_refine_ls_hydrogen_treatment mixed
_refine_ls_matrix_type full
_refine_ls_number_parameters 96
_refine_ls_number_reflns 1197
_refine_ls_number_restraints 0
_refine_ls_restrained_S_all 1.079
_refine_ls_R_factor_all 0.0632
_refine_ls_R_factor_gt 0.0465
_refine_ls_shift/su_max 0.000
_refine_ls_shift/su_mean 0.000
_refine_ls_structure_factor_coef Fsqd
_refine_ls_weighting_details 'w=1/[\s^2^(Fo^2^)+(0.0728P)^2^+0.0466P] where P=(Fo^2^+2Fc^2^)/3'
_refine_ls_weighting_scheme calc
_refine_ls_wR_factor_gt 0.1243
_refine_ls_wR_factor_ref 0.1383
_reflns_number_gt 897
_reflns_number_total 1197
_reflns_threshold_expression >2sigma(I)
_cod_data_source_file ns0011.cif
_cod_data_source_block alfa_6
_cod_depositor_comments
;
The following automatic conversions were performed:

'_refine_ls_weighting_scheme' value 'calc
w=1/[\s^2^(Fo^2^)+(0.0728P)^2^+0.0466P] where P=(Fo^2^+2Fc^2^)/3' was
changed to 'calc'. New tag '_refine_ls_weighting_details' was
created. The value of the new tag was set to
'w=1/[\s^2^(Fo^2^)+(0.0728P)^2^+0.0466P] where P=(Fo^2^+2Fc^2^)/3'.

Automatic conversion script
Id: cif_fix_values 3143 2015-03-26 13:38:13Z robertas 
;
_cod_original_sg_symbol_H-M P21/c?
_cod_database_code 2100382

loop_
_symmetry_equiv_pos_as_xyz
'x, y, z'
'-x, y+1/2, -z+1/2'
'-x, -y, -z'
'x, -y-1/2, z-1/2'

loop_
_atom_site_label
_atom_site_fract_x
_atom_site_fract_y
_atom_site_fract_z
_atom_site_U_iso_or_equiv
_atom_site_adp_type
_atom_site_calc_flag
_atom_site_refinement_flags
_atom_site_occupancy
_atom_site_type_symbol
N 0.2421(3) 0.25629(17) 0.46598(13) 0.0608(5) Uani d . 1 N
O1 0.8762(3) -0.01405(18) 0.81614(15) 0.0839(6) Uani d . 1 O
O2 0.2924(2) 0.36810(17) 0.41535(13) 0.0858(6) Uani d . 1 O
O3 0.0541(2) 0.20394(19) 0.44253(13) 0.0844(6) Uani d . 1 O
C1 0.4131(3) 0.18660(18) 0.55603(13) 0.0483(4) Uani d . 1 C
C2 0.6259(3) 0.24448(19) 0.58274(15) 0.0534(5) Uani d . 1 C
H2 0.6622 0.3271 0.5419 0.064 Uiso calc R 1 H
C3 0.7836(3) 0.1795(2) 0.66989(16) 0.0570(5) Uani d . 1 C
H3 0.9277 0.2188 0.6895 0.068 Uiso calc R 1 H
C4 0.7286(3) 0.0551(2) 0.72895(16) 0.0575(5) Uani d . 1 C
C5 0.5157(3) -0.0038(2) 0.69881(16) 0.0623(5) Uani d . 1 C
H5 0.4805 -0.0889 0.7374 0.075 Uiso calc R 1 H
C6 0.3563(3) 0.06119(19) 0.61307(16) 0.0561(5) Uani d . 1 C
H6 0.2121 0.0220 0.5933 0.067 Uiso calc R 1 H
H1 0.997(4) 0.034(3) 0.829(2) 0.102(10) Uiso d . 1 H

loop_
_atom_site_aniso_label
_atom_site_aniso_U_11
_atom_site_aniso_U_22
_atom_site_aniso_U_33
_atom_site_aniso_U_12
_atom_site_aniso_U_13
_atom_site_aniso_U_23
N 0.0621(10) 0.0633(10) 0.0541(9) -0.0065(7) 0.0071(8) 0.0015(7)
O1 0.0821(12) 0.0686(10) 0.0844(11) 0.0038(8) -0.0160(9) 0.0070(8)
O2 0.0823(11) 0.0817(11) 0.0847(10) -0.0123(8) 0.0005(8) 0.0303(8)
O3 0.0578(9) 0.0967(12) 0.0880(11) -0.0162(7) -0.0063(8) 0.0151(8)
C1 0.0515(10) 0.0482(9) 0.0440(9) -0.0025(7) 0.0086(8) -0.0041(7)
C2 0.0574(10) 0.0475(9) 0.0560(10) -0.0084(7) 0.0146(8) -0.0027(7)
C3 0.0491(11) 0.0543(10) 0.0649(11) -0.0063(7) 0.0069(9) -0.0114(8)
C4 0.0620(12) 0.0517(10) 0.0530(10) 0.0047(8) 0.0012(9) -0.0061(8)
C5 0.0721(13) 0.0569(11) 0.0555(11) -0.0078(9) 0.0096(10) 0.0074(8)
C6 0.0543(11) 0.0575(10) 0.0563(10) -0.0121(8) 0.0122(8) -0.0026(8)

loop_
_atom_type_symbol
_atom_type_description
_atom_type_scat_dispersion_real
_atom_type_scat_dispersion_imag
_atom_type_scat_source
C C 0.0033 0.0016 'International Tables Vol C Tables 4.2.6.8 and 6.1.1.4'
H H 0.0000 0.0000 'International Tables Vol C Tables 4.2.6.8 and 6.1.1.4'
N N 0.0061 0.0033 'International Tables Vol C Tables 4.2.6.8 and 6.1.1.4'
O O 0.0106 0.0060 'International Tables Vol C Tables 4.2.6.8 and 6.1.1.4'

loop_
_geom_angle_atom_site_label_1
_geom_angle_atom_site_label_2
_geom_angle_atom_site_label_3
_geom_angle
O3 N O2 121.86(17)
O3 N C1 119.74(16)
O2 N C1 118.40(15)
C2 C1 C6 121.50(17)
C2 C1 N 120.15(16)
C6 C1 N 118.35(16)
C3 C2 C1 119.36(16)
C2 C3 C4 119.85(17)
O1 C4 C5 117.18(18)
O1 C4 C3 122.86(19)
C5 C4 C3 119.96(17)
C6 C5 C4 120.68(17)
C5 C6 C1 118.62(17)

loop_
_geom_bond_atom_site_label_1
_geom_bond_atom_site_label_2
_geom_bond_distance
N O3 1.2167(19)
N O2 1.2301(19)
N C1 1.447(2)
O1 C4 1.349(2)
C1 C2 1.372(2)
C1 C6 1.382(2)
C2 C3 1.365(3)
C3 C4 1.384(3)
C4 C5 1.378(3)
C5 C6 1.362(3)

loop_
_cod_related_entry_id
_cod_related_entry_database
_cod_related_entry_code
1 ChemSpider 955
